data_4030278
loop_
_publ_author_name
'Chassaing, J.'
'de Bournonville, M. B.'
'Bizot, D.'
'Quarton, M.'

_publ_section_title
;
 Structural and magnetic studies of Rb2NbF6 and Cs2NbF6
;
_journal_name_full 'European Journal of Solid State and Inorganic Chemistry'
_journal_page_first 441
_journal_page_last 451
_journal_volume 28
_journal_year 1991
_chemical_formula_sum 'Cs2 F6 Nb'
_chemical_formula_weight 472.73
_space_group_IT_number 164
_symmetry_cell_setting trigonal
_symmetry_Int_Tables_number 164
_symmetry_space_group_name_Hall '-P 3 2"'
_symmetry_space_group_name_H-M 'P -3 m 1'
_cell_angle_alpha 90
_cell_angle_beta 90
_cell_angle_gamma 120
_cell_formula_units_Z 1
_cell_length_a 6.3658(7)
_cell_length_b 6.3658(7)
_cell_length_c 5.0012(7)
_cell_volume 175.51(4)
_diffrn_ambient_temperature 293
_diffrn_radiation_probe x-ray
_diffrn_radiation_type CuK\a
_diffrn_radiation_wavelength 1.54178
_exptl_absorpt_coefficient_mu 94.176
_exptl_crystal_density_diffrn 4.473
_exptl_crystal_F_000 205
_refine_ls_R_I_factor 0.036
_cod_data_source_file EJSSIC-1991-28-441-451-2.cif
_cod_data_source_block Cs2NbF6
_cod_original_cell_volume 175.51(5)
_cod_database_code 4030278

loop_
_symmetry_equiv_pos_site_id
_symmetry_equiv_pos_as_xyz
1 x,y,z
2 -y,x-y,z
3 -x+y,-x,z
4 y,x,-z
5 -x,-x+y,-z
6 x-y,-y,-z
7 -x,-y,-z
8 y,-x+y,-z
9 x-y,x,-z
10 -y,-x,z
11 x,x-y,z
12 -x+y,y,z

loop_
_atom_site_label
_atom_site_type_symbol
_atom_site_thermal_displace_type
_atom_site_fract_x
_atom_site_fract_y
_atom_site_fract_z
_atom_site_occupancy
_atom_site_U_iso_or_equiv
Nb Nb Uiso 0.00000 0.00000 0.00000 1.000 0.0127
F F Uiso 0.136(3) -0.136(3) 0.200(10) 1.000 0.0127
Cs Cs Uiso 0.33333 0.66667 0.690(10) 1.000 0.0127

loop_
_atom_type_symbol
_atom_type_description
_atom_type_scat_dispersion_real
_atom_type_scat_dispersion_imag
_atom_type_scat_source
Cs Cs -0.7457 7.9052 ' International Tables Vol C Tables 4.2.6.8 and 6.1.1.4'
F F 0.0727 0.0534 ' International Tables Vol C Tables 4.2.6.8 and 6.1.1.4'
Nb Nb -0.1121 2.4826 ' International Tables Vol C Tables 4.2.6.8 and 6.1.1.4'

loop_
_geom_angle_atom_site_label_1
_geom_angle_atom_site_label_2
_geom_angle_atom_site_label_3
_geom_angle
_geom_angle_site_symmetry_1
_geom_angle_site_symmetry_3
_geom_angle_publ_flag
F Nb F 92.2(15) . 2_555 yes
F Nb F 92.2(15) . 3_555 yes
F Nb F 180.00 . 4_555 yes
F Nb F 87.8(15) . 5_555 yes
F Nb F 87.8(15) . 6_555 yes
F Nb F 92.2(15) 2_555 3_555 yes
F Nb F 87.8(15) 2_555 4_555 yes
F Nb F 180.00 2_555 5_555 yes
F Nb F 87.8(15) 2_555 6_555 yes
F Nb F 87.8(15) 3_555 4_555 yes
F Nb F 87.8(15) 3_555 5_555 yes
F Nb F 180.00 3_555 6_555 yes
F Nb F 92.2(15) 4_555 5_555 yes
F Nb F 92.2(16) 4_555 6_555 yes
F Nb F 92.2(15) 5_555 6_555 yes

loop_
_geom_bond_atom_site_label_1
_geom_bond_atom_site_label_2
_geom_bond_distance
_geom_bond_site_symmetry_2
_geom_bond_publ_flag
Nb F 1.80(3) . yes
Nb F 1.80(3) 2_555 yes
Nb F 1.80(3) 3_555 yes
Nb F 1.80(3) 4_555 yes
Nb F 1.80(3) 5_555 yes
Nb F 1.80(3) 6_555 yes
